data_7049651
loop_
_publ_author_name
'Chen, Zilu'
'Yu, Shui'
'Wang, Rongdong'
'Li, Bo'
'Yin, Bing'
'Liu, Dongcheng'
'Liang, Yuning'
'Yao, Di'
'Liang, Fupei'

_publ_section_title
;
 Three Dy(iii) single-ion magnets bearing the tropolone ligand: structure,
 magnetic properties and theoretical elucidation.
;
_journal_issue 19
_journal_name_full 'Dalton transactions (Cambridge, England : 2003)'
_journal_page_first 6627
_journal_page_last 6637
_journal_paper_doi 10.1039/c9dt00364a
_journal_volume 48
_journal_year 2019
_chemical_formula_moiety '2(C30 H23 Dy O13), 3(H2 O)'
_chemical_formula_sum 'C60 H52 Dy2 O29'
_chemical_formula_weight 1562.01
_space_group_crystal_system triclinic
_space_group_IT_number 2
_space_group_name_Hall '-P 1'
_space_group_name_H-M_alt 'P -1'
_symmetry_space_group_name_Hall '-P 1'
_symmetry_space_group_name_H-M 'P -1'
_atom_sites_solution_hydrogens mixed
_audit_creation_method SHELXL-2014/7
_audit_update_record
;
2019-01-16 deposited with the CCDC.    2019-04-09 downloaded from the CCDC.
;
_cell_angle_alpha 115.844(2)
_cell_angle_beta 101.132(2)
_cell_angle_gamma 99.474(2)
_cell_formula_units_Z 2
_cell_length_a 14.3574(2)
_cell_length_b 15.1347(3)
_cell_length_c 16.6249(3)
_cell_measurement_reflns_used 24839
_cell_measurement_temperature 296(2)
_cell_measurement_theta_max 28.0560
_cell_measurement_theta_min 3.6320
_cell_volume 3060.83(12)
_computing_cell_refinement
;
CrysAlisPro, Agilent Technologies,
Version 1.171.37.35 (release 13-08-2014 CrysAlis171 .NET)
(compiled Aug 13 2014,18:06:01)
;
_computing_data_collection
;
CrysAlisPro, Agilent Technologies,
Version 1.171.37.35 (release 13-08-2014 CrysAlis171 .NET)
(compiled Aug 13 2014,18:06:01)
;
_computing_data_reduction
;
CrysAlisPro, Agilent Technologies,
Version 1.171.37.35 (release 13-08-2014 CrysAlis171 .NET)
(compiled Aug 13 2014,18:06:01)
;
_computing_molecular_graphics 'Bruker SHELXTL'
_computing_publication_material 'Bruker SHELXTL'
_computing_structure_refinement 'SHELXL-2014/7 (Sheldrick, 2014)'
_computing_structure_solution 'SHELXS-97 (Sheldrick, 2008)'
_diffrn_ambient_temperature 296(2)
_diffrn_measured_fraction_theta_full 0.998
_diffrn_measured_fraction_theta_max 0.998
_diffrn_measurement_device_type 'SuperNova, Single source at offset, Eos'
_diffrn_measurement_method '\w scans'
_diffrn_radiation_type MoK\a
_diffrn_radiation_wavelength 0.71073
_diffrn_reflns_av_R_equivalents 0.0460
_diffrn_reflns_av_unetI/netI 0.0321
_diffrn_reflns_Laue_measured_fraction_full 0.998
_diffrn_reflns_Laue_measured_fraction_max 0.998
_diffrn_reflns_limit_h_max 17
_diffrn_reflns_limit_h_min -17
_diffrn_reflns_limit_k_max 18
_diffrn_reflns_limit_k_min -18
_diffrn_reflns_limit_l_max 19
_diffrn_reflns_limit_l_min -19
_diffrn_reflns_number 56098
_diffrn_reflns_point_group_measured_fraction_full 0.998
_diffrn_reflns_point_group_measured_fraction_max 0.998
_diffrn_reflns_theta_full 25.020
_diffrn_reflns_theta_max 25.020
_diffrn_reflns_theta_min 3.330
_diffrn_source 'SuperNova (Mo) X-ray Source'
_exptl_absorpt_coefficient_mu 2.513
_exptl_absorpt_correction_T_max 0.620
_exptl_absorpt_correction_T_min 0.475
_exptl_absorpt_correction_type multi-scan
_exptl_absorpt_process_details
;
CrysAlisPro, Agilent Technologies,
Version 1.171.37.35 (release 13-08-2014 CrysAlis171 .NET)
(compiled Aug 13 2014,18:06:01)
Empirical absorption correction using spherical harmonics,
 implemented in SCALE3 ABSPACK scaling algorithm.
;
_exptl_crystal_colour yellow
_exptl_crystal_density_diffrn 1.695
_exptl_crystal_description block
_exptl_crystal_F_000 1552
_exptl_crystal_size_max 0.300
_exptl_crystal_size_mid 0.250
_exptl_crystal_size_min 0.190
_refine_diff_density_max 1.361
_refine_diff_density_min -0.844
_refine_diff_density_rms 0.082
_refine_ls_extinction_method none
_refine_ls_goodness_of_fit_ref 1.075
_refine_ls_hydrogen_treatment constr
_refine_ls_matrix_type full
_refine_ls_number_parameters 820
_refine_ls_number_reflns 10760
_refine_ls_number_restraints 0
_refine_ls_restrained_S_all 1.075
_refine_ls_R_factor_all 0.0433
_refine_ls_R_factor_gt 0.0350
_refine_ls_shift/su_max 0.002
_refine_ls_shift/su_mean 0.000
_refine_ls_structure_factor_coef Fsqd
_refine_ls_weighting_details 'w=1/[\s^2^(Fo^2^)+(0.0332P)^2^+5.2390P] where P=(Fo^2^+2Fc^2^)/3'
_refine_ls_weighting_scheme calc
_refine_ls_wR_factor_gt 0.0831
_refine_ls_wR_factor_ref 0.0896
_reflns_Friedel_coverage 0.000
_reflns_number_gt 9200
_reflns_number_total 10760
_reflns_threshold_expression 'I > 2\s(I)'
_cod_data_source_file c9dt00364a2.cif
_cod_data_source_block 855
_cod_depositor_comments 'Adding full bibliography for 7049649--7049651.cif.'
_cod_original_cell_volume 3060.83(11)
_cod_database_code 7049651
_shelx_shelxl_version_number 2014/7
_shelx_space_group_comment
;
The symmetry employed for this shelxl refinement is uniquely defined
by the following loop, which should always be used as a source of
symmetry information in preference to the above space-group names.
They are only intended as comments.
;
_shelx_estimated_absorpt_t_min 0.519
_shelx_estimated_absorpt_t_max 0.647

loop_
_space_group_symop_operation_xyz
'x, y, z'
'-x, -y, -z'

loop_
_atom_site_label
_atom_site_type_symbol
_atom_site_fract_x
_atom_site_fract_y
_atom_site_fract_z
_atom_site_U_iso_or_equiv
_atom_site_adp_type
_atom_site_occupancy
_atom_site_site_symmetry_order
_atom_site_calc_flag
_atom_site_refinement_flags_posn
_atom_site_refinement_flags_adp
Dy1 Dy 0.50368(2) 0.69200(2) 0.15708(2) 0.04659(8) Uani 1 1 d . .
O1 O 0.5608(4) 0.6797(3) 0.2917(3) 0.0761(13) Uani 1 1 d . .
O2 O 0.5324(3) 0.8434(2) 0.3021(2) 0.0588(10) Uani 1 1 d . .
C1 C 0.5848(4) 0.7524(4) 0.3741(3) 0.0503(12) Uani 1 1 d . .
C2 C 0.5699(4) 0.8487(4) 0.3819(3) 0.0451(11) Uani 1 1 d . .
C3 C 0.5910(5) 0.9395(4) 0.4640(4) 0.0621(15) Uani 1 1 d . .
H3 H 0.5780 0.9935 0.4555 0.074 Uiso 1 1 calc R U
C4 C 0.6283(5) 0.9641(5) 0.5571(4) 0.0754(18) Uani 1 1 d . .
H4 H 0.6356 1.0313 0.6009 0.090 Uiso 1 1 calc R U
C5 C 0.6558(5) 0.9036(5) 0.5934(4) 0.0768(18) Uani 1 1 d . .
H5 H 0.6785 0.9341 0.6583 0.092 Uiso 1 1 calc R U
C6 C 0.6535(5) 0.8025(5) 0.5442(4) 0.0674(16) Uani 1 1 d . .
H6 H 0.6766 0.7743 0.5811 0.081 Uiso 1 1 calc R U
C7 C 0.6230(4) 0.7374(4) 0.4506(4) 0.0568(13) Uani 1 1 d . .
H7 H 0.6281 0.6716 0.4340 0.068 Uiso 1 1 calc R U
O3 O 0.6525(3) 0.7848(2) 0.1653(3) 0.0629(10) Uani 1 1 d . .
O4 O 0.6162(3) 0.5955(2) 0.1206(2) 0.0546(9) Uani 1 1 d . .
C8 C 0.7224(4) 0.7452(4) 0.1452(4) 0.0565(13) Uani 1 1 d . .
C9 C 0.7024(4) 0.6364(4) 0.1221(3) 0.0530(13) Uani 1 1 d . .
C10 C 0.7698(5) 0.5782(5) 0.1037(4) 0.0666(15) Uani 1 1 d . .
H10 H 0.7465 0.5116 0.0927 0.080 Uiso 1 1 calc R U
C11 C 0.8642(5) 0.6029(6) 0.0991(5) 0.090(2) Uani 1 1 d . .
H11 H 0.8949 0.5508 0.0871 0.107 Uiso 1 1 calc R U
C12 C 0.9219(5) 0.6931(7) 0.1095(6) 0.097(2) Uani 1 1 d . .
H12 H 0.9847 0.6936 0.1025 0.117 Uiso 1 1 calc R U
C13 C 0.8939(5) 0.7821(6) 0.1294(5) 0.087(2) Uani 1 1 d . .
H13 H 0.9406 0.8347 0.1322 0.105 Uiso 1 1 calc R U
C14 C 0.8095(5) 0.8049(5) 0.1454(4) 0.0741(17) Uani 1 1 d . .
H14 H 0.8087 0.8711 0.1587 0.089 Uiso 1 1 calc R U
O5 O 0.4172(3) 0.5297(3) 0.1228(3) 0.0638(10) Uani 1 1 d . .
O6 O 0.3352(3) 0.6732(3) 0.1556(3) 0.0574(9) Uani 1 1 d . .
C15 C 0.3299(4) 0.5078(4) 0.1266(4) 0.0553(13) Uani 1 1 d . .
C16 C 0.2804(4) 0.5890(4) 0.1444(4) 0.0570(13) Uani 1 1 d . .
C17 C 0.1855(5) 0.5828(6) 0.1514(5) 0.0801(18) Uani 1 1 d . .
H17 H 0.1656 0.6412 0.1611 0.096 Uiso 1 1 calc R U
C18 C 0.1149(6) 0.5050(8) 0.1464(6) 0.107(3) Uani 1 1 d . .
H18 H 0.0558 0.5196 0.1542 0.129 Uiso 1 1 calc R U
C19 C 0.1190(7) 0.4107(9) 0.1319(7) 0.120(3) Uani 1 1 d . .
H19 H 0.0633 0.3692 0.1317 0.144 Uiso 1 1 calc R U
C20 C 0.1970(7) 0.3693(6) 0.1174(6) 0.106(3) Uani 1 1 d . .
H20 H 0.1859 0.3027 0.1077 0.127 Uiso 1 1 calc R U
C21 C 0.2884(5) 0.4109(5) 0.1149(5) 0.0790(19) Uani 1 1 d . .
H21 H 0.3292 0.3678 0.1037 0.095 Uiso 1 1 calc R U
O7 O 0.4584(3) 0.8205(2) 0.1210(2) 0.0553(9) Uani 1 1 d . .
O8 O 0.4975(3) 0.9709(2) 0.2498(2) 0.0594(10) Uani 1 1 d . .
H8 H 0.5119 0.9373 0.2754 0.089 Uiso 1 1 d R U
C22 C 0.4638(4) 0.9117(3) 0.1600(3) 0.0433(11) Uani 1 1 d . .
C23 C 0.4319(3) 0.9620(3) 0.1039(3) 0.0369(9) Uani 1 1 d . .
C24 C 0.4489(3) 1.0681(3) 0.1444(3) 0.0405(10) Uani 1 1 d . .
H24 H 0.4781 1.1095 0.2086 0.049 Uiso 1 1 calc R U
C25 C 0.4219(3) 1.1111(3) 0.0882(3) 0.0407(10) Uani 1 1 d . .
C26 C 0.3739(3) 1.0484(3) -0.0068(3) 0.0421(10) Uani 1 1 d . .
H26 H 0.3543 1.0772 -0.0442 0.051 Uiso 1 1 calc R U
C27 C 0.3553(3) 0.9435(3) -0.0461(3) 0.0384(10) Uani 1 1 d . .
C28 C 0.3866(3) 0.9012(3) 0.0089(3) 0.0410(10) Uani 1 1 d . .
H28 H 0.3771 0.8309 -0.0183 0.049 Uiso 1 1 calc R U
O9 O 0.4801(4) 1.2796(3) 0.2123(3) 0.0816(14) Uani 1 1 d . .
H9 H 0.4843 1.3395 0.2264 0.122 Uiso 1 1 d R U
O10 O 0.4443(4) 1.2578(3) 0.0689(3) 0.0830(14) Uani 1 1 d . .
C29 C 0.4496(4) 1.2235(4) 0.1220(4) 0.0534(13) Uani 1 1 d . .
O11 O 0.2632(3) 0.9198(2) -0.1912(2) 0.0556(9) Uani 1 1 d . .
H11A H 0.2375 0.8791 -0.2471 0.083 Uiso 1 1 d R U
O12 O 0.3013(3) 0.7850(3) -0.1875(3) 0.0737(12) Uani 1 1 d . .
C30 C 0.3046(4) 0.8739(4) -0.1490(3) 0.0471(11) Uani 1 1 d . .
O13 O 0.4531(3) 0.6160(2) -0.0086(2) 0.0540(9) Uani 1 1 d . .
H131 H 0.4596 0.6502 -0.0373 0.081 Uiso 1 1 d R U
H132 H 0.4468 0.5529 -0.0442 0.081 Uiso 1 1 d R U
Dy2 Dy 1.01438(2) 0.28748(2) 0.40553(2) 0.04435(8) Uani 1 1 d . .
O14 O 1.1575(3) 0.3111(3) 0.3624(3) 0.0824(14) Uani 1 1 d . .
O15 O 1.1338(3) 0.4401(3) 0.5120(2) 0.0633(10) Uani 1 1 d . .
C31 C 1.2288(4) 0.3959(4) 0.4104(4) 0.0619(15) Uani 1 1 d . .
C32 C 1.2146(4) 0.4666(4) 0.4981(4) 0.0540(13) Uani 1 1 d . .
C33 C 1.2853(5) 0.5595(4) 0.5669(4) 0.0680(17) Uani 1 1 d . .
H33 H 1.2671 0.5947 0.6204 0.082 Uiso 1 1 calc R U
C34 C 1.3759(6) 0.6067(5) 0.5682(5) 0.087(2) Uani 1 1 d . .
H34 H 1.4109 0.6667 0.6234 0.104 Uiso 1 1 calc R U
C35 C 1.4228(6) 0.5784(6) 0.4998(7) 0.102(3) Uani 1 1 d . .
H35 H 1.4833 0.6235 0.5136 0.122 Uiso 1 1 calc R U
C36 C 1.3920(5) 0.4931(5) 0.4151(6) 0.094(2) Uani 1 1 d . .
H36 H 1.4336 0.4881 0.3778 0.113 Uiso 1 1 calc R U
C37 C 1.3061(5) 0.4117(5) 0.3759(5) 0.0806(19) Uani 1 1 d . .
H37 H 1.3002 0.3596 0.3168 0.097 Uiso 1 1 calc R U
O16 O 1.0931(3) 0.2525(3) 0.5218(3) 0.0689(11) Uani 1 1 d . .
O17 O 1.0253(3) 0.1183(2) 0.3533(2) 0.0568(9) Uani 1 1 d . .
C38 C 1.1034(4) 0.1659(4) 0.5066(4) 0.0574(13) Uani 1 1 d . .
C39 C 1.0657(4) 0.0863(4) 0.4088(4) 0.0501(12) Uani 1 1 d . .
C40 C 1.0692(5) -0.0131(4) 0.3732(5) 0.0762(18) Uani 1 1 d . .
H40 H 1.0448 -0.0521 0.3083 0.091 Uiso 1 1 calc R U
C41 C 1.1037(6) -0.0653(6) 0.4193(6) 0.098(2) Uani 1 1 d . .
H41 H 1.0945 -0.1347 0.3812 0.117 Uiso 1 1 calc R U
C42 C 1.1490(6) -0.0283(7) 0.5122(7) 0.098(2) Uani 1 1 d . .
H42 H 1.1688 -0.0750 0.5290 0.117 Uiso 1 1 calc R U
C43 C 1.1687(6) 0.0687(7) 0.5832(6) 0.096(2) Uani 1 1 d . .
H43 H 1.1998 0.0787 0.6422 0.115 Uiso 1 1 calc R U
C44 C 1.1505(5) 0.1527(6) 0.5817(5) 0.0808(19) Uani 1 1 d . .
H44 H 1.1725 0.2116 0.6397 0.097 Uiso 1 1 calc R U
O18 O 0.9427(3) 0.3624(3) 0.5223(2) 0.0658(10) Uani 1 1 d . .
O19 O 0.8452(2) 0.2025(2) 0.3669(2) 0.0505(8) Uani 1 1 d . .
C45 C 0.8562(4) 0.3202(4) 0.5177(4) 0.0577(14) Uani 1 1 d . .
C46 C 0.7979(4) 0.2292(4) 0.4284(4) 0.0487(12) Uani 1 1 d . .
C47 C 0.7013(4) 0.1731(4) 0.4060(5) 0.0653(15) Uani 1 1 d . .
H47 H 0.6755 0.1195 0.3449 0.078 Uiso 1 1 calc R U
C48 C 0.6378(5) 0.1836(5) 0.4589(6) 0.085(2) Uani 1 1 d . .
H48 H 0.5758 0.1360 0.4282 0.102 Uiso 1 1 calc R U
C49 C 0.6510(6) 0.2522(8) 0.5487(7) 0.102(3) Uani 1 1 d . .
H49 H 0.5982 0.2443 0.5721 0.122 Uiso 1 1 calc R U
C50 C 0.7334(7) 0.3324(8) 0.6098(6) 0.116(3) Uani 1 1 d . .
H50 H 0.7283 0.3717 0.6692 0.139 Uiso 1 1 calc R U
C51 C 0.8222(5) 0.3636(6) 0.5965(4) 0.088(2) Uani 1 1 d . .
H51 H 0.8666 0.4225 0.6475 0.106 Uiso 1 1 calc R U
O20 O 0.9550(2) 0.2008(2) 0.2369(2) 0.0458(8) Uani 1 1 d . .
O21 O 0.9585(3) 0.0381(2) 0.1795(2) 0.0520(8) Uani 1 1 d . .
H21A H 0.9684 0.0508 0.2341 0.078 Uiso 1 1 d R U
C52 C 0.9410(3) 0.1154(3) 0.1709(3) 0.0393(10) Uani 1 1 d . .
C53 C 0.9009(3) 0.0949(3) 0.0731(3) 0.0377(10) Uani 1 1 d . .
C54 C 0.8826(3) -0.0029(3) -0.0023(3) 0.0390(10) Uani 1 1 d . .
H54 H 0.8966 -0.0554 0.0084 0.047 Uiso 1 1 calc R U
C55 C 0.8440(3) -0.0211(3) -0.0922(3) 0.0418(10) Uani 1 1 d . .
C56 C 0.8206(3) 0.0566(3) -0.1075(3) 0.0437(11) Uani 1 1 d . .
H56 H 0.7928 0.0435 -0.1684 0.052 Uiso 1 1 calc R U
C57 C 0.8382(3) 0.1538(3) -0.0333(3) 0.0402(10) Uani 1 1 d . .
C58 C 0.8801(3) 0.1716(3) 0.0569(3) 0.0405(10) Uani 1 1 d . .
H58 H 0.8943 0.2370 0.1072 0.049 Uiso 1 1 calc R U
O22 O 0.8593(4) -0.1887(3) -0.1613(3) 0.0884(14) Uani 1 1 d . .
O23 O 0.7997(5) -0.1360(3) -0.2520(3) 0.113(2) Uani 1 1 d . .
H231 H 0.8121 -0.1909 -0.2865 0.169 Uiso 1 1 d R U
C59 C 0.8274(5) -0.1252(4) -0.1725(4) 0.0691(16) Uani 1 1 d . .
O24 O 0.7551(3) 0.2030(3) -0.1348(2) 0.0677(11) Uani 1 1 d . .
H24A H 0.7285 0.2458 -0.1380 0.102 Uiso 1 1 d R U
O25 O 0.8259(4) 0.3227(3) 0.0141(3) 0.0778(13) Uani 1 1 d . .
C60 C 0.8071(4) 0.2361(4) -0.0478(4) 0.0524(12) Uani 1 1 d . .
O26 O 0.9636(3) 0.4063(3) 0.3620(2) 0.0742(12) Uani 1 1 d . .
H261 H 0.9689 0.4668 0.4026 0.111 Uiso 1 1 d R U
H262 H 0.9677 0.4079 0.3124 0.111 Uiso 1 1 d R U
O27 O 0.5532(4) 0.4709(3) 0.2599(3) 0.0967(16) Uani 1 1 d . .
H271 H 0.5174 0.5109 0.2647 0.145 Uiso 1 1 d R U
H272 H 0.6065 0.4906 0.2503 0.145 Uiso 1 1 d R U
O28 O 0.7598(4) 0.5642(4) 0.3075(3) 0.1169(19) Uani 1 1 d . .
H281 H 0.7547 0.6188 0.3510 0.175 Uiso 1 1 d R U
H282 H 0.8217 0.5703 0.3083 0.175 Uiso 1 1 d R U
O29 O 0.8535(8) 0.4093(6) 0.2088(4) 0.233(6) Uani 1 1 d . .
H291 H 0.8464 0.3843 0.1505 0.350 Uiso 1 1 d R U
H292 H 0.8130 0.3580 0.2037 0.350 Uiso 1 1 d R U

loop_
_atom_site_aniso_label
_atom_site_aniso_U_11
_atom_site_aniso_U_22
_atom_site_aniso_U_33
_atom_site_aniso_U_23
_atom_site_aniso_U_13
_atom_site_aniso_U_12
Dy1 0.07577(18) 0.02947(12) 0.04075(14) 0.01885(10) 0.02008(11) 0.02150(11)
O1 0.142(4) 0.046(2) 0.048(2) 0.0253(19) 0.024(2) 0.044(2)
O2 0.106(3) 0.0398(18) 0.0414(19) 0.0233(16) 0.0238(19) 0.0334(19)
C1 0.069(3) 0.047(3) 0.045(3) 0.028(2) 0.018(2) 0.023(2)
C2 0.058(3) 0.043(3) 0.045(3) 0.026(2) 0.022(2) 0.020(2)
C3 0.094(4) 0.045(3) 0.051(3) 0.024(3) 0.021(3) 0.026(3)
C4 0.103(5) 0.055(3) 0.050(4) 0.016(3) 0.011(3) 0.020(3)
C5 0.091(5) 0.079(4) 0.041(3) 0.024(3) -0.004(3) 0.016(4)
C6 0.077(4) 0.069(4) 0.054(4) 0.035(3) 0.004(3) 0.020(3)
C7 0.073(4) 0.054(3) 0.056(3) 0.035(3) 0.019(3) 0.026(3)
O3 0.082(3) 0.0317(18) 0.066(2) 0.0181(17) 0.020(2) 0.0108(18)
O4 0.074(3) 0.0360(17) 0.058(2) 0.0239(16) 0.0232(19) 0.0195(17)
C8 0.070(4) 0.044(3) 0.042(3) 0.018(2) 0.006(3) 0.006(3)
C9 0.066(4) 0.043(3) 0.040(3) 0.019(2) 0.002(2) 0.011(3)
C10 0.068(4) 0.064(4) 0.070(4) 0.036(3) 0.012(3) 0.025(3)
C11 0.074(5) 0.097(5) 0.101(6) 0.053(5) 0.013(4) 0.036(4)
C12 0.058(4) 0.113(6) 0.107(6) 0.050(5) 0.013(4) 0.013(4)
C13 0.067(4) 0.076(5) 0.096(5) 0.033(4) 0.014(4) -0.004(4)
C14 0.078(4) 0.049(3) 0.071(4) 0.020(3) 0.012(3) -0.005(3)
O5 0.080(3) 0.0404(19) 0.085(3) 0.037(2) 0.031(2) 0.0257(19)
O6 0.075(2) 0.049(2) 0.064(2) 0.0335(18) 0.0261(19) 0.0297(19)
C15 0.071(4) 0.055(3) 0.048(3) 0.034(3) 0.014(3) 0.018(3)
C16 0.076(4) 0.063(3) 0.047(3) 0.034(3) 0.022(3) 0.028(3)
C17 0.077(4) 0.092(5) 0.086(5) 0.049(4) 0.034(4) 0.031(4)
C18 0.076(5) 0.147(8) 0.118(7) 0.076(7) 0.042(5) 0.031(5)
C19 0.085(6) 0.146(9) 0.126(8) 0.080(7) 0.024(5) -0.007(6)
C20 0.099(6) 0.096(6) 0.129(7) 0.080(6) 0.013(5) -0.008(5)
C21 0.087(5) 0.062(4) 0.098(5) 0.055(4) 0.015(4) 0.011(3)
O7 0.091(3) 0.0291(17) 0.047(2) 0.0191(15) 0.0142(18) 0.0231(17)
O8 0.100(3) 0.0361(18) 0.040(2) 0.0184(16) 0.0114(18) 0.0250(18)
C22 0.055(3) 0.035(2) 0.045(3) 0.022(2) 0.018(2) 0.016(2)
C23 0.041(2) 0.031(2) 0.042(2) 0.019(2) 0.014(2) 0.0123(18)
C24 0.046(3) 0.032(2) 0.041(3) 0.016(2) 0.011(2) 0.0136(19)
C25 0.045(3) 0.030(2) 0.046(3) 0.019(2) 0.008(2) 0.0136(19)
C26 0.041(3) 0.039(2) 0.047(3) 0.024(2) 0.007(2) 0.013(2)
C27 0.037(2) 0.034(2) 0.041(2) 0.016(2) 0.0102(19) 0.0083(18)
C28 0.042(3) 0.029(2) 0.048(3) 0.015(2) 0.014(2) 0.0090(19)
O9 0.138(4) 0.037(2) 0.046(2) 0.0145(18) -0.002(2) 0.020(2)
O10 0.139(4) 0.040(2) 0.063(3) 0.032(2) 0.009(3) 0.013(2)
C29 0.068(3) 0.039(3) 0.047(3) 0.021(2) 0.003(2) 0.016(2)
O11 0.063(2) 0.0447(19) 0.0419(19) 0.0156(16) -0.0012(16) 0.0083(16)
O12 0.099(3) 0.042(2) 0.053(2) 0.0079(18) 0.001(2) 0.023(2)
C30 0.047(3) 0.045(3) 0.045(3) 0.019(2) 0.010(2) 0.011(2)
O13 0.090(3) 0.0320(16) 0.0415(19) 0.0180(15) 0.0195(18) 0.0194(17)
Dy2 0.05059(14) 0.03457(12) 0.03171(12) 0.00420(9) 0.00558(9) 0.01421(10)
O14 0.056(2) 0.047(2) 0.079(3) -0.023(2) 0.027(2) -0.0012(18)
O15 0.068(3) 0.0408(19) 0.043(2) -0.0043(16) 0.0036(18) 0.0073(18)
C31 0.057(3) 0.038(3) 0.065(4) 0.008(3) 0.007(3) 0.013(2)
C32 0.055(3) 0.038(3) 0.051(3) 0.014(2) -0.005(2) 0.012(2)
C33 0.084(4) 0.036(3) 0.054(3) 0.013(2) -0.014(3) 0.007(3)
C34 0.092(5) 0.042(3) 0.081(5) 0.023(3) -0.029(4) -0.010(3)
C35 0.071(5) 0.071(5) 0.140(8) 0.050(5) 0.004(5) -0.005(4)
C36 0.070(4) 0.066(4) 0.129(7) 0.038(5) 0.025(4) 0.006(4)
C37 0.066(4) 0.057(4) 0.096(5) 0.018(3) 0.025(4) 0.013(3)
O16 0.084(3) 0.063(2) 0.048(2) 0.0189(19) 0.0058(19) 0.031(2)
O17 0.076(2) 0.0409(18) 0.0413(19) 0.0141(16) 0.0027(17) 0.0214(17)
C38 0.054(3) 0.067(4) 0.050(3) 0.029(3) 0.008(2) 0.021(3)
C39 0.043(3) 0.052(3) 0.059(3) 0.031(3) 0.012(2) 0.016(2)
C40 0.079(4) 0.051(3) 0.083(5) 0.028(3) 0.003(3) 0.020(3)
C41 0.095(5) 0.068(4) 0.133(7) 0.059(5) 0.014(5) 0.025(4)
C42 0.092(5) 0.099(6) 0.130(7) 0.086(6) 0.012(5) 0.032(5)
C43 0.087(5) 0.121(7) 0.112(6) 0.086(6) 0.018(5) 0.037(5)
C44 0.091(5) 0.098(5) 0.060(4) 0.044(4) 0.012(3) 0.036(4)
O18 0.056(2) 0.074(3) 0.038(2) 0.0026(18) 0.0094(17) 0.022(2)
O19 0.050(2) 0.0455(18) 0.0412(19) 0.0115(15) 0.0099(15) 0.0097(15)
C45 0.064(4) 0.074(4) 0.044(3) 0.030(3) 0.016(3) 0.035(3)
C46 0.060(3) 0.046(3) 0.050(3) 0.029(2) 0.014(2) 0.023(2)
C47 0.064(4) 0.049(3) 0.087(4) 0.036(3) 0.025(3) 0.017(3)
C48 0.084(5) 0.071(4) 0.126(7) 0.060(5) 0.051(5) 0.025(4)
C49 0.091(6) 0.140(8) 0.134(8) 0.094(7) 0.074(6) 0.050(6)
C50 0.119(7) 0.181(10) 0.080(6) 0.070(6) 0.061(5) 0.062(7)
C51 0.090(5) 0.120(6) 0.048(4) 0.027(4) 0.028(3) 0.042(4)
O20 0.060(2) 0.0332(16) 0.0304(16) 0.0058(14) 0.0066(14) 0.0139(14)
O21 0.073(2) 0.0349(17) 0.0362(18) 0.0117(14) 0.0039(16) 0.0166(16)
C52 0.042(2) 0.033(2) 0.033(2) 0.009(2) 0.0083(19) 0.0104(19)
C53 0.035(2) 0.033(2) 0.035(2) 0.0086(19) 0.0078(18) 0.0111(18)
C54 0.045(3) 0.031(2) 0.034(2) 0.0105(19) 0.0103(19) 0.0128(19)
C55 0.049(3) 0.032(2) 0.035(2) 0.0067(19) 0.013(2) 0.014(2)
C56 0.050(3) 0.044(3) 0.030(2) 0.012(2) 0.010(2) 0.016(2)
C57 0.046(3) 0.035(2) 0.038(2) 0.014(2) 0.015(2) 0.016(2)
C58 0.044(3) 0.031(2) 0.037(2) 0.0062(19) 0.014(2) 0.0133(19)
O22 0.103(4) 0.040(2) 0.087(3) 0.003(2) 0.018(3) 0.025(2)
O23 0.209(6) 0.056(3) 0.037(3) 0.002(2) 0.012(3) 0.035(3)
C59 0.103(5) 0.040(3) 0.044(3) 0.003(3) 0.025(3) 0.014(3)
O24 0.099(3) 0.059(2) 0.053(2) 0.0280(19) 0.017(2) 0.046(2)
O25 0.125(4) 0.045(2) 0.056(2) 0.019(2) 0.014(2) 0.035(2)
C60 0.065(3) 0.049(3) 0.046(3) 0.020(2) 0.019(3) 0.025(3)
O26 0.127(4) 0.041(2) 0.040(2) 0.0084(16) 0.010(2) 0.037(2)
O27 0.135(4) 0.034(2) 0.100(4) 0.030(2) 0.000(3) 0.018(2)
O28 0.134(5) 0.102(4) 0.075(3) 0.021(3) 0.019(3) 0.012(3)
O29 0.458(15) 0.185(7) 0.060(4) 0.031(4) 0.032(6) 0.236(9)

loop_
_atom_type_symbol
_atom_type_description
_atom_type_scat_dispersion_real
_atom_type_scat_dispersion_imag
_atom_type_scat_source
C C 0.0033 0.0016 'International Tables Vol C Tables 4.2.6.8 and 6.1.1.4'
H H 0.0000 0.0000 'International Tables Vol C Tables 4.2.6.8 and 6.1.1.4'
O O 0.0106 0.0060 'International Tables Vol C Tables 4.2.6.8 and 6.1.1.4'
Dy Dy -0.1892 4.4098 'International Tables Vol C Tables 4.2.6.8 and 6.1.1.4'

loop_
_geom_angle_atom_site_label_1
_geom_angle_atom_site_label_2
_geom_angle_atom_site_label_3
_geom_angle
O3 Dy1 O5 142.97(13)
O3 Dy1 O1 96.79(16)
O5 Dy1 O1 74.62(14)
O3 Dy1 O4 66.80(12)
O5 Dy1 O4 76.18(13)
O1 Dy1 O4 76.66(13)
O3 Dy1 O13 90.63(13)
O5 Dy1 O13 81.75(13)
O1 Dy1 O13 149.61(11)
O4 Dy1 O13 79.37(12)
O3 Dy1 O6 151.27(12)
O5 Dy1 O6 65.35(12)
O1 Dy1 O6 97.23(15)
O4 Dy1 O6 141.17(12)
O13 Dy1 O6 89.82(12)
O3 Dy1 O2 80.48(13)
O5 Dy1 O2 123.94(13)
O1 Dy1 O2 64.35(11)
O4 Dy1 O2 125.00(13)
O13 Dy1 O2 146.03(10)
O6 Dy1 O2 83.21(13)
O3 Dy1 O7 77.08(13)
O5 Dy1 O7 133.49(13)
O1 Dy1 O7 136.60(11)
O4 Dy1 O7 134.27(12)
O13 Dy1 O7 73.79(11)
O6 Dy1 O7 75.49(12)
O2 Dy1 O7 72.28(11)
C1 O1 Dy1 124.9(3)
C2 O2 Dy1 121.8(3)
O1 C1 C7 120.1(4)
O1 C1 C2 115.0(4)
C7 C1 C2 124.9(5)
O2 C2 C3 120.2(4)
O2 C2 C1 113.6(4)
C3 C2 C1 126.2(5)
C2 C3 C4 131.3(5)
C2 C3 H3 114.4
C4 C3 H3 114.4
C5 C4 C3 129.2(6)
C5 C4 H4 115.4
C3 C4 H4 115.4
C4 C5 C6 127.0(6)
C4 C5 H5 116.5
C6 C5 H5 116.5
C7 C6 C5 130.4(5)
C7 C6 H6 114.8
C5 C6 H6 114.8
C6 C7 C1 131.1(5)
C6 C7 H7 114.5
C1 C7 H7 114.5
C8 O3 Dy1 122.7(3)
C9 O4 Dy1 120.7(3)
O3 C8 C14 119.8(5)
O3 C8 C9 114.7(5)
C14 C8 C9 125.5(6)
O4 C9 C10 119.6(5)
O4 C9 C8 115.1(5)
C10 C9 C8 125.3(5)
C11 C10 C9 130.8(6)
C11 C10 H10 114.6
C9 C10 H10 114.6
C10 C11 C12 130.7(7)
C10 C11 H11 114.6
C12 C11 H11 114.6
C13 C12 C11 125.7(7)
C13 C12 H12 117.1
C11 C12 H12 117.1
C14 C13 C12 130.5(7)
C14 C13 H13 114.7
C12 C13 H13 114.7
C13 C14 C8 131.2(6)
C13 C14 H14 114.4
C8 C14 H14 114.4
C15 O5 Dy1 123.5(3)
C16 O6 Dy1 121.1(3)
O5 C15 C21 119.0(5)
O5 C15 C16 115.8(5)
C21 C15 C16 125.2(6)
O6 C16 C17 120.0(5)
O6 C16 C15 113.8(5)
C17 C16 C15 126.2(6)
C16 C17 C18 131.2(7)
C16 C17 H17 114.4
C18 C17 H17 114.4
C19 C18 C17 129.6(8)
C19 C18 H18 115.2
C17 C18 H18 115.2
C18 C19 C20 127.0(8)
C18 C19 H19 116.5
C20 C19 H19 116.5
C21 C20 C19 130.4(8)
C21 C20 H20 114.8
C19 C20 H20 114.8
C20 C21 C15 130.3(7)
C20 C21 H21 114.9
C15 C21 H21 114.9
C22 O7 Dy1 140.1(3)
C22 O8 H8 109.6
O7 C22 O8 123.9(4)
O7 C22 C23 120.3(4)
O8 C22 C23 115.7(4)
C28 C23 C24 119.6(4)
C28 C23 C22 118.3(4)
C24 C23 C22 122.0(4)
C25 C24 C23 119.5(4)
C25 C24 H24 120.2
C23 C24 H24 120.2
C24 C25 C26 119.9(4)
C24 C25 C29 123.5(4)
C26 C25 C29 116.4(4)
C27 C26 C25 120.4(4)
C27 C26 H26 119.8
C25 C26 H26 119.8
C28 C27 C26 119.7(4)
C28 C27 C30 118.7(4)
C26 C27 C30 121.5(4)
C27 C28 C23 120.8(4)
C27 C28 H28 119.6
C23 C28 H28 119.6
C29 O9 H9 109.6
O10 C29 O9 123.6(5)
O10 C29 C25 122.0(5)
O9 C29 C25 114.4(4)
C30 O11 H11A 109.6
O12 C30 O11 124.0(5)
O12 C30 C27 122.8(5)
O11 C30 C27 113.2(4)
Dy1 O13 H131 123.0
Dy1 O13 H132 122.5
H131 O13 H132 111.1
O18 Dy2 O15 76.60(14)
O18 Dy2 O14 142.77(13)
O15 Dy2 O14 66.17(13)
O18 Dy2 O16 77.91(14)
O15 Dy2 O16 76.27(14)
O14 Dy2 O16 92.26(17)
O18 Dy2 O17 121.44(14)
O15 Dy2 O17 128.88(13)
O14 Dy2 O17 83.85(14)
O16 Dy2 O17 64.08(12)
O18 Dy2 O19 66.11(12)
O15 Dy2 O19 141.60(12)
O14 Dy2 O19 150.43(12)
O16 Dy2 O19 103.47(14)
O17 Dy2 O19 80.90(12)
O18 Dy2 O26 81.72(14)
O15 Dy2 O26 77.19(14)
O14 Dy2 O26 90.43(17)
O16 Dy2 O26 149.58(12)
O17 Dy2 O26 146.27(11)
O19 Dy2 O26 88.39(14)
O18 Dy2 O20 133.77(12)
O15 Dy2 O20 131.57(13)
O14 Dy2 O20 76.55(13)
O16 Dy2 O20 136.72(11)
O17 Dy2 O20 73.14(11)
O19 Dy2 O20 74.84(11)
O26 Dy2 O20 73.20(11)
C31 O14 Dy2 121.8(3)
C32 O15 Dy2 122.1(3)
O14 C31 C37 119.8(5)
O14 C31 C32 113.2(5)
C37 C31 C32 127.0(5)
O15 C32 C33 119.3(5)
O15 C32 C31 116.3(4)
C33 C32 C31 124.4(6)
C34 C33 C32 131.0(7)
C34 C33 H33 114.5
C32 C33 H33 114.5
C33 C34 C35 129.5(6)
C33 C34 H34 115.3
C35 C34 H34 115.3
C36 C35 C34 128.2(7)
C36 C35 H35 115.9
C34 C35 H35 115.9
C35 C36 C37 128.9(8)
C35 C36 H36 115.6
C37 C36 H36 115.6
C31 C37 C36 130.6(7)
C31 C37 H37 114.7
C36 C37 H37 114.7
C38 O16 Dy2 124.3(3)
C39 O17 Dy2 123.6(3)
O16 C38 C44 119.8(5)
O16 C38 C39 115.1(5)
C44 C38 C39 125.0(5)
O17 C39 C40 120.1(5)
O17 C39 C38 112.9(4)
C40 C39 C38 127.0(5)
C39 C40 C41 130.0(7)
C39 C40 H40 115.0
C41 C40 H40 115.0
C42 C41 C40 129.0(7)
C42 C41 H41 115.5
C40 C41 H41 115.5
C43 C42 C41 127.7(7)
C43 C42 H42 116.1
C41 C42 H42 116.1
C44 C43 C42 130.4(7)
C44 C43 H43 114.8
C42 C43 H43 114.8
C43 C44 C38 130.6(7)
C43 C44 H44 114.7
C38 C44 H44 114.7
C45 O18 Dy2 121.9(3)
C46 O19 Dy2 120.9(3)
O18 C45 C51 118.7(6)
O18 C45 C46 116.6(5)
C51 C45 C46 124.7(6)
O19 C46 C47 119.7(5)
O19 C46 C45 113.6(5)
C47 C46 C45 126.8(5)
C48 C47 C46 130.7(6)
C48 C47 H47 114.7
C46 C47 H47 114.7
C49 C48 C47 130.1(7)
C49 C48 H48 115.0
C47 C48 H48 115.0
C48 C49 C50 127.6(7)
C48 C49 H49 116.2
C50 C49 H49 116.2
C49 C50 C51 130.0(8)
C49 C50 H50 115.0
C51 C50 H50 115.0
C50 C51 C45 130.0(7)
C50 C51 H51 115.0
C45 C51 H51 115.0
C52 O20 Dy2 138.7(3)
C52 O21 H21A 110.1
O20 C52 O21 124.4(4)
O20 C52 C53 120.3(4)
O21 C52 C53 115.3(4)
C58 C53 C54 119.9(4)
C58 C53 C52 119.7(4)
C54 C53 C52 120.5(4)
C55 C54 C53 119.7(4)
C55 C54 H54 120.1
C53 C54 H54 120.1
C54 C55 C56 119.9(4)
C54 C55 C59 119.3(4)
C56 C55 C59 120.8(5)
C55 C56 C57 120.9(4)
C55 C56 H56 119.6
C57 C56 H56 119.6
C56 C57 C58 118.5(4)
C56 C57 C60 121.6(4)
C58 C57 C60 119.8(4)
C53 C58 C57 121.2(4)
C53 C58 H58 119.4
C57 C58 H58 119.4
C59 O23 H231 104.2
O22 C59 O23 119.6(5)
O22 C59 C55 121.3(6)
O23 C59 C55 117.1(6)
C60 O24 H24A 110.0
O25 C60 O24 124.2(5)
O25 C60 C57 123.3(5)
O24 C60 C57 112.5(4)
Dy2 O26 H261 121.7
Dy2 O26 H262 124.0
H261 O26 H262 107.1
H271 O27 H272 112.3
H281 O28 H282 110.1
H291 O29 H292 95.3

loop_
_geom_bond_atom_site_label_1
_geom_bond_atom_site_label_2
_geom_bond_distance
Dy1 O3 2.300(4)
Dy1 O5 2.325(3)
Dy1 O1 2.328(4)
Dy1 O4 2.344(3)
Dy1 O13 2.372(3)
Dy1 O6 2.383(4)
Dy1 O2 2.392(3)
Dy1 O7 2.417(3)
O1 C1 1.260(6)
O2 C2 1.293(6)
C1 C7 1.411(7)
C1 C2 1.462(6)
C2 C3 1.382(7)
C3 C4 1.390(8)
C3 H3 0.9300
C4 C5 1.366(8)
C4 H4 0.9300
C5 C6 1.376(8)
C5 H5 0.9300
C6 C7 1.358(8)
C6 H6 0.9300
C7 H7 0.9300
O3 C8 1.276(7)
O4 C9 1.280(6)
C8 C14 1.416(8)
C8 C9 1.481(7)
C9 C10 1.402(8)
C10 C11 1.371(9)
C10 H10 0.9300
C11 C12 1.396(10)
C11 H11 0.9300
C12 C13 1.389(10)
C12 H12 0.9300
C13 C14 1.356(9)
C13 H13 0.9300
C14 H14 0.9300
O5 C15 1.263(6)
O6 C16 1.298(6)
C15 C21 1.401(7)
C15 C16 1.468(7)
C16 C17 1.382(8)
C17 C18 1.383(11)
C17 H17 0.9300
C18 C19 1.353(12)
C18 H18 0.9300
C19 C20 1.381(12)
C19 H19 0.9300
C20 C21 1.376(10)
C20 H20 0.9300
C21 H21 0.9300
O7 C22 1.224(5)
O8 C22 1.295(6)
O8 H8 0.8200
C22 C23 1.492(6)
C23 C28 1.380(6)
C23 C24 1.399(6)
C24 C25 1.386(6)
C24 H24 0.9300
C25 C26 1.389(6)
C25 C29 1.491(6)
C26 C27 1.381(6)
C26 H26 0.9300
C27 C28 1.377(6)
C27 C30 1.504(6)
C28 H28 0.9300
O9 C29 1.297(6)
O9 H9 0.8200
O10 C29 1.200(6)
O11 C30 1.315(6)
O11 H11A 0.8200
O12 C30 1.199(6)
O13 H131 0.8482
O13 H132 0.8532
Dy2 O18 2.314(3)
Dy2 O15 2.318(3)
Dy2 O14 2.327(4)
Dy2 O16 2.353(4)
Dy2 O17 2.362(3)
Dy2 O19 2.370(3)
Dy2 O26 2.377(3)
Dy2 O20 2.410(3)
O14 C31 1.300(6)
O15 C32 1.261(7)
C31 C37 1.378(9)
C31 C32 1.462(7)
C32 C33 1.412(7)
C33 C34 1.368(10)
C33 H33 0.9300
C34 C35 1.377(11)
C34 H34 0.9300
C35 C36 1.354(11)
C35 H35 0.9300
C36 C37 1.398(9)
C36 H36 0.9300
C37 H37 0.9300
O16 C38 1.263(6)
O17 C39 1.304(6)
C38 C44 1.412(8)
C38 C39 1.458(7)
C39 C40 1.369(7)
C40 C41 1.402(9)
C40 H40 0.9300
C41 C42 1.364(11)
C41 H41 0.9300
C42 C43 1.361(11)
C42 H42 0.9300
C43 C44 1.349(9)
C43 H43 0.9300
C44 H44 0.9300
O18 C45 1.271(7)
O19 C46 1.291(6)
C45 C51 1.411(8)
C45 C46 1.469(7)
C46 C47 1.386(8)
C47 C48 1.366(9)
C47 H47 0.9300
C48 C49 1.348(11)
C48 H48 0.9300
C49 C50 1.376(12)
C49 H49 0.9300
C50 C51 1.378(11)
C50 H50 0.9300
C51 H51 0.9300
O20 C52 1.227(5)
O21 C52 1.296(5)
O21 H21A 0.8200
C52 C53 1.487(6)
C53 C58 1.366(6)
C53 C54 1.399(6)
C54 C55 1.375(6)
C54 H54 0.9300
C55 C56 1.385(6)
C55 C59 1.497(6)
C56 C57 1.387(6)
C56 H56 0.9300
C57 C58 1.389(6)
C57 C60 1.488(6)
C58 H58 0.9300
O22 C59 1.199(7)
O23 C59 1.232(7)
O23 H231 0.8505
O24 C60 1.314(6)
O24 H24A 0.8200
O25 C60 1.204(6)
O26 H261 0.8477
O26 H262 0.8496
O27 H271 0.8448
O27 H272 0.8450
O28 H281 0.8539
O28 H282 0.8759
O29 H291 0.8501
O29 H292 0.8501

loop_
_geom_hbond_atom_site_label_D
_geom_hbond_atom_site_label_H
_geom_hbond_atom_site_label_A
_geom_hbond_distance_DH
_geom_hbond_distance_HA
_geom_hbond_distance_DA
_geom_hbond_angle_DHA
_geom_hbond_site_symmetry_A
O8 H8 O2 0.82 1.71 2.518(4) 166.3 .
O9 H9 O27 0.82 1.85 2.605(5) 153.0 1_565
O11 H11A O19 0.82 1.83 2.639(4) 166.8 2_665
O13 H131 O10 0.85 2.10 2.853(5) 147.7 2_675
O13 H132 O4 0.85 1.97 2.783(4) 159.0 2_665
O21 H21A O17 0.82 1.72 2.496(4) 156.3 .
O23 H231 O14 0.85 1.89 2.738(6) 178.8 2_755
O24 H24A O6 0.82 1.73 2.549(5) 174.4 2_665
O26 H261 O18 0.85 2.31 3.057(5) 146.9 2_766
O26 H261 O15 0.85 2.43 3.115(5) 137.8 2_766
O26 H262 O29 0.85 2.15 2.750(7) 127.7 .
O27 H271 O1 0.84 2.34 2.948(5) 129.1 .
O27 H272 O28 0.85 2.11 2.857(8) 147.2 .
O28 H281 O16 0.85 2.50 3.016(6) 119.6 2_766
O28 H282 O29 0.88 2.45 2.922(8) 114.0 .
O29 H291 O25 0.85 1.98 2.826(7) 178.1 .
O29 H292 O12 0.85 2.37 3.218(12) 179.2 2_665

loop_
_geom_torsion_atom_site_label_1
_geom_torsion_atom_site_label_2
_geom_torsion_atom_site_label_3
_geom_torsion_atom_site_label_4
_geom_torsion
Dy1 O1 C1 C7 -177.0(4)
Dy1 O1 C1 C2 2.9(7)
Dy1 O2 C2 C3 176.0(4)
Dy1 O2 C2 C1 -4.5(6)
O1 C1 C2 O2 1.1(7)
C7 C1 C2 O2 -178.9(5)
O1 C1 C2 C3 -179.5(5)
C7 C1 C2 C3 0.5(9)
O2 C2 C3 C4 178.1(6)
C1 C2 C3 C4 -1.3(11)
C2 C3 C4 C5 0.7(13)
C3 C4 C5 C6 0.8(13)
C4 C5 C6 C7 -1.4(13)
C5 C6 C7 C1 0.5(12)
O1 C1 C7 C6 -179.9(6)
C2 C1 C7 C6 0.1(10)
Dy1 O3 C8 C14 175.6(4)
Dy1 O3 C8 C9 -3.7(6)
Dy1 O4 C9 C10 177.5(4)
Dy1 O4 C9 C8 -1.8(6)
O3 C8 C9 O4 3.5(7)
C14 C8 C9 O4 -175.7(5)
O3 C8 C9 C10 -175.7(5)
C14 C8 C9 C10 5.1(9)
O4 C9 C10 C11 178.4(6)
C8 C9 C10 C11 -2.4(10)
C9 C10 C11 C12 -1.6(13)
C10 C11 C12 C13 1.3(14)
C11 C12 C13 C14 1.8(14)
C12 C13 C14 C8 -1.4(14)
O3 C8 C14 C13 177.9(7)
C9 C8 C14 C13 -2.9(11)
Dy1 O5 C15 C21 -172.9(4)
Dy1 O5 C15 C16 6.4(6)
Dy1 O6 C16 C17 174.7(4)
Dy1 O6 C16 C15 -4.2(6)
O5 C15 C16 O6 -1.2(7)
C21 C15 C16 O6 178.0(5)
O5 C15 C16 C17 179.9(6)
C21 C15 C16 C17 -0.8(9)
O6 C16 C17 C18 -177.0(7)
C15 C16 C17 C18 1.8(12)
C16 C17 C18 C19 -0.9(16)
C17 C18 C19 C20 -0.7(18)
C18 C19 C20 C21 0.9(17)
C19 C20 C21 C15 0.1(15)
O5 C15 C21 C20 178.9(7)
C16 C15 C21 C20 -0.4(11)
Dy1 O7 C22 O8 -5.3(9)
Dy1 O7 C22 C23 173.9(3)
O7 C22 C23 C28 6.8(7)
O8 C22 C23 C28 -173.9(4)
O7 C22 C23 C24 -171.4(4)
O8 C22 C23 C24 7.9(7)
C28 C23 C24 C25 -1.4(7)
C22 C23 C24 C25 176.9(4)
C23 C24 C25 C26 3.2(7)
C23 C24 C25 C29 -171.0(4)
C24 C25 C26 C27 -1.7(7)
C29 C25 C26 C27 172.8(4)
C25 C26 C27 C28 -1.5(7)
C25 C26 C27 C30 -179.2(4)
C26 C27 C28 C23 3.4(7)
C30 C27 C28 C23 -178.9(4)
C24 C23 C28 C27 -1.9(7)
C22 C23 C28 C27 179.8(4)
C24 C25 C29 O10 163.7(5)
C26 C25 C29 O10 -10.6(8)
C24 C25 C29 O9 -15.8(7)
C26 C25 C29 O9 169.9(5)
C28 C27 C30 O12 -9.7(7)
C26 C27 C30 O12 168.0(5)
C28 C27 C30 O11 169.0(4)
C26 C27 C30 O11 -13.3(6)
Dy2 O14 C31 C37 -171.5(5)
Dy2 O14 C31 C32 7.3(7)
Dy2 O15 C32 C33 -178.5(3)
Dy2 O15 C32 C31 0.4(6)
O14 C31 C32 O15 -4.9(7)
C37 C31 C32 O15 173.9(6)
O14 C31 C32 C33 173.9(5)
C37 C31 C32 C33 -7.3(9)
O15 C32 C33 C34 -178.0(6)
C31 C32 C33 C34 3.2(10)
C32 C33 C34 C35 3.1(12)
C33 C34 C35 C36 -3.4(14)
C34 C35 C36 C37 -1.2(15)
O14 C31 C37 C36 -177.2(7)
C32 C31 C37 C36 4.1(12)
C35 C36 C37 C31 1.6(14)
Dy2 O16 C38 C44 -178.9(4)
Dy2 O16 C38 C39 2.2(7)
Dy2 O17 C39 C40 180.0(4)
Dy2 O17 C39 C38 0.0(6)
O16 C38 C39 O17 -1.3(7)
C44 C38 C39 O17 179.9(6)
O16 C38 C39 C40 178.6(6)
C44 C38 C39 C40 -0.1(10)
O17 C39 C40 C41 -176.3(7)
C38 C39 C40 C41 3.7(11)
C39 C40 C41 C42 -4.6(14)
C40 C41 C42 C43 2.3(15)
C41 C42 C43 C44 -0.6(16)
C42 C43 C44 C38 1.6(15)
O16 C38 C44 C43 179.1(7)
C39 C38 C44 C43 -2.2(12)
Dy2 O18 C45 C51 172.0(4)
Dy2 O18 C45 C46 -9.0(6)
Dy2 O19 C46 C47 -175.0(3)
Dy2 O19 C46 C45 5.3(5)
O18 C45 C46 O19 2.2(7)
C51 C45 C46 O19 -178.9(5)
O18 C45 C46 C47 -177.5(5)
C51 C45 C46 C47 1.5(9)
O19 C46 C47 C48 177.7(6)
C45 C46 C47 C48 -2.7(10)
C46 C47 C48 C49 0.1(12)
C47 C48 C49 C50 2.1(15)
C48 C49 C50 C51 -0.2(17)
C49 C50 C51 C45 -2.8(16)
O18 C45 C51 C50 -179.1(8)
C46 C45 C51 C50 2.0(12)
Dy2 O20 C52 O21 0.0(8)
Dy2 O20 C52 C53 179.8(3)
O20 C52 C53 C58 0.3(7)
O21 C52 C53 C58 -179.9(4)
O20 C52 C53 C54 -178.6(4)
O21 C52 C53 C54 1.2(6)
C58 C53 C54 C55 0.0(7)
C52 C53 C54 C55 178.9(4)
C53 C54 C55 C56 -1.9(7)
C53 C54 C55 C59 178.3(5)
C54 C55 C56 C57 1.8(7)
C59 C55 C56 C57 -178.4(5)
C55 C56 C57 C58 0.2(7)
C55 C56 C57 C60 -175.6(4)
C54 C53 C58 C57 2.0(7)
C52 C53 C58 C57 -176.9(4)
C56 C57 C58 C53 -2.1(7)
C60 C57 C58 C53 173.8(4)
C54 C55 C59 O22 -10.5(9)
C56 C55 C59 O22 169.8(6)
C54 C55 C59 O23 -174.7(6)
C56 C55 C59 O23 5.6(9)
C56 C57 C60 O25 -175.8(5)
C58 C57 C60 O25 8.5(8)
C56 C57 C60 O24 5.8(7)
C58 C57 C60 O24 -169.9(4)
